data_4313876
loop_
_publ_author_name
'Indrani Pal'
'Swati Dutta'
'Falguni Basuli'
'Savitha Goverdhan'
'Shie-Ming Peng'
'Gene-Hsiang Lee'
'Samaresh Bhattacharya'

_publ_section_title
;
 Unprecedented Chemical Transformation of Semicarbazones Mediated by
 Wilkinson's Catalyst
;
_journal_name_full 'Inorganic Chemistry'
_journal_page_first 4338
_journal_page_last 4345
_journal_paper_doi 10.1021/ic034247j
_journal_volume 42
_journal_year 2003
_chemical_formula_sum 'C50 H47 Cl N5 O3 P2 Rh'
_chemical_formula_weight 966.22
_chemical_name_systematic
; 
 ? 
;
_space_group_IT_number 15
_symmetry_cell_setting monoclinic
_symmetry_space_group_name_Hall '-I 2ya'
_symmetry_space_group_name_H-M 'I 1 2/a 1'
_atom_sites_solution_hydrogens geom
_atom_sites_solution_primary direct
_atom_sites_solution_secondary difmap
_audit_creation_method SHELXL-97
_cell_angle_alpha 90.000(5)
_cell_angle_beta 114.370(5)
_cell_angle_gamma 90.000(5)
_cell_formula_units_Z 8
_cell_length_a 24.288(5)
_cell_length_b 17.010(5)
_cell_length_c 25.114(5)
_cell_measurement_temperature 293(2)
_cell_volume 9451(4)
_computing_structure_refinement 'SHELXL-97 (Sheldrick, 1997)'
_computing_structure_solution 'SHELXS-97 (Sheldrick, 1990)'
_diffrn_ambient_temperature 293(2)
_diffrn_measured_fraction_theta_full 0.473
_diffrn_measured_fraction_theta_max 0.473
_diffrn_radiation_monochromator graphite
_diffrn_radiation_source 'fine-focus sealed tube'
_diffrn_radiation_type MoK\a
_diffrn_radiation_wavelength 0.71069
_diffrn_reflns_av_R_equivalents 0.1796
_diffrn_reflns_av_sigmaI/netI 0.1738
_diffrn_reflns_limit_h_max 23
_diffrn_reflns_limit_h_min -26
_diffrn_reflns_limit_k_max 18
_diffrn_reflns_limit_k_min -15
_diffrn_reflns_limit_l_max 23
_diffrn_reflns_limit_l_min -26
_diffrn_reflns_number 12442
_diffrn_reflns_theta_full 22.50
_diffrn_reflns_theta_max 22.50
_diffrn_reflns_theta_min 1.78
_exptl_absorpt_coefficient_mu 0.532
_exptl_crystal_density_diffrn 1.358
_exptl_crystal_density_method 'not measured'
_exptl_crystal_F_000 3984
_refine_diff_density_max 0.794
_refine_diff_density_min -0.978
_refine_diff_density_rms 0.104
_refine_ls_extinction_coef 0.000018(14)
_refine_ls_extinction_expression Fc^*^=kFc[1+0.001xFc^2^\l^3^/sin(2\q)]^-1/4^
_refine_ls_extinction_method SHELXL
_refine_ls_goodness_of_fit_ref 1.086
_refine_ls_hydrogen_treatment mixed
_refine_ls_matrix_type full
_refine_ls_number_parameters 563
_refine_ls_number_reflns 6097
_refine_ls_number_restraints 0
_refine_ls_restrained_S_all 1.086
_refine_ls_R_factor_all 0.1825
_refine_ls_R_factor_gt 0.0860
_refine_ls_shift/su_max 0.002
_refine_ls_shift/su_mean 0.000
_refine_ls_structure_factor_coef Fsqd
_refine_ls_weighting_details 'w=1/[\s^2^(Fo^2^)+(0.0370P)^2^+105.3325P] where P=(Fo^2^+2Fc^2^)/3'
_refine_ls_weighting_scheme calc
_refine_ls_wR_factor_gt 0.1666
_refine_ls_wR_factor_ref 0.2001
_reflns_number_gt 3071
_reflns_number_total 6097
_reflns_threshold_expression >2sigma(I)
_cod_data_source_file ic034247jsi20030307_080141.cif
_cod_data_source_block rh1
_cod_depositor_comments
;
The following automatic conversions were performed:

'_refine_ls_weighting_scheme' value 'calc
w=1/[\s^2^(Fo^2^)+(0.0370P)^2^+105.3325P] where P=(Fo^2^+2Fc^2^)/3'
was changed to 'calc'. New tag '_refine_ls_weighting_details' was
created. The value of the new tag was set to
'w=1/[\s^2^(Fo^2^)+(0.0370P)^2^+105.3325P] where P=(Fo^2^+2Fc^2^)/3'.

Automatic conversion script
Id: cif_fix_values 3143 2015-03-26 13:38:13Z robertas 

2020-10-30
Z value and formula fixed to values more according to usual
chemical conventions.                 miguel
;
_cod_original_formula_sum 'C100 H94 Cl2 N10 O6 P4 Rh2'
_cod_original_formula_weight 1932.45
_cod_original_formula_units_Z 4
_cod_database_code 4313876

loop_
_symmetry_equiv_pos_as_xyz
'x, y, z'
'-x+1/2, y, -z'
'x+1/2, y+1/2, z+1/2'
'-x+1, y+1/2, -z+1/2'
'-x, -y, -z'
'x-1/2, -y, z'
'-x+1/2, -y+1/2, -z+1/2'
'x, -y+1/2, z+1/2'

loop_
_atom_site_label
_atom_site_type_symbol
_atom_site_fract_x
_atom_site_fract_y
_atom_site_fract_z
_atom_site_U_iso_or_equiv
_atom_site_adp_type
_atom_site_occupancy
_atom_site_calc_flag
_atom_site_refinement_flags
_atom_site_disorder_assembly
_atom_site_disorder_group
C1 C 0.5245(5) 0.1103(7) 0.3020(5) 0.031(3) Uani 1 d . . .
C2 C 0.5478(5) 0.0905(8) 0.3614(5) 0.038(3) Uani 1 d . . .
H2 H 0.5533 0.0383 0.3736 0.046 Uiso 1 calc R . .
C3 C 0.5625(6) 0.1526(9) 0.4020(5) 0.050(4) Uani 1 d . . .
C4 C 0.5579(7) 0.2307(10) 0.3871(6) 0.060(4) Uani 1 d . . .
H4 H 0.5698 0.2700 0.4154 0.072 Uiso 1 calc R . .
C5 C 0.5355(6) 0.2481(9) 0.3295(7) 0.058(4) Uani 1 d . . .
H5 H 0.5311 0.3008 0.3186 0.069 Uiso 1 calc R . .
C6 C 0.5188(5) 0.1925(8) 0.2864(5) 0.035(3) Uani 1 d . . .
C7 C 0.4930(6) 0.2096(8) 0.2242(6) 0.041(3) Uani 1 d . . .
H7 H 0.4866 0.2604 0.2093 0.049 Uiso 1 calc R . .
C8 C 0.4447(7) 0.0763(14) 0.1098(7) 0.064(5) Uani 1 d . . .
C9 C 0.4097(9) -0.0020(16) 0.0199(8) 0.128(9) Uani 1 d . . .
H9A H 0.4369 -0.0400 0.0467 0.154 Uiso 1 calc R . .
H9B H 0.4199 0.0025 -0.0135 0.154 Uiso 1 calc R . .
C10 C 0.3445(11) -0.0316(18) -0.0008(10) 0.191(14) Uani 1 d . . .
H10A H 0.3173 0.0124 -0.0111 0.287 Uiso 1 calc R . .
H10B H 0.3404 -0.0610 0.0299 0.287 Uiso 1 calc R . .
H10C H 0.3349 -0.0648 -0.0344 0.287 Uiso 1 calc R . .
C11 C 0.4001(9) 0.1430(14) 0.0127(7) 0.111(8) Uani 1 d . . .
H11A H 0.3836 0.1815 0.0306 0.133 Uiso 1 calc R . .
H11B H 0.3683 0.1285 -0.0247 0.133 Uiso 1 calc R . .
C12 C 0.4509(9) 0.179(2) 0.0028(8) 0.184(16) Uani 1 d . . .
H12A H 0.4783 0.2042 0.0381 0.276 Uiso 1 calc R . .
H12B H 0.4352 0.2180 -0.0277 0.276 Uiso 1 calc R . .
H12C H 0.4719 0.1395 -0.0085 0.276 Uiso 1 calc R . .
C13 C 0.3937(6) 0.0479(9) 0.3008(6) 0.045(3) Uani 1 d . . .
C14 C 0.4260(6) -0.0062(9) 0.3431(6) 0.063(4) Uani 1 d . . .
H14 H 0.4497 -0.0430 0.3349 0.075 Uiso 1 calc R . .
C15 C 0.4239(8) -0.0072(12) 0.3972(7) 0.085(6) Uani 1 d . . .
H15 H 0.4458 -0.0444 0.4250 0.102 Uiso 1 calc R . .
C16 C 0.3890(9) 0.0478(12) 0.4095(7) 0.089(5) Uani 1 d . . .
H16 H 0.3885 0.0505 0.4463 0.107 Uiso 1 calc R . .
C17 C 0.3546(9) 0.0990(12) 0.3651(9) 0.105(7) Uani 1 d . . .
H17 H 0.3285 0.1332 0.3722 0.126 Uiso 1 calc R . .
C18 C 0.3569(7) 0.1020(10) 0.3129(7) 0.071(5) Uani 1 d . . .
H18 H 0.3346 0.1391 0.2852 0.086 Uiso 1 calc R . .
C19 C 0.3514(5) -0.0423(9) 0.1973(6) 0.050(4) Uani 1 d . . .
C20 C 0.3601(7) -0.0916(10) 0.1588(8) 0.089(6) Uani 1 d . . .
H20 H 0.3937 -0.0829 0.1506 0.107 Uiso 1 calc R . .
C21 C 0.3232(8) -0.1523(11) 0.1315(9) 0.097(7) Uani 1 d . . .
H21 H 0.3304 -0.1825 0.1041 0.116 Uiso 1 calc R . .
C22 C 0.2759(7) -0.1683(10) 0.1448(9) 0.089(6) Uani 1 d . . .
H22 H 0.2498 -0.2091 0.1257 0.106 Uiso 1 calc R . .
C23 C 0.2659(8) -0.1243(11) 0.1866(8) 0.085(6) Uani 1 d . . .
H23 H 0.2342 -0.1368 0.1968 0.102 Uiso 1 calc R . .
C24 C 0.3038(6) -0.0618(8) 0.2129(7) 0.060(4) Uani 1 d . . .
H24 H 0.2978 -0.0324 0.2412 0.072 Uiso 1 calc R . .
C25 C 0.3515(6) 0.1265(9) 0.1866(6) 0.046(4) Uani 1 d . . .
C26 C 0.3621(6) 0.2012(9) 0.2093(6) 0.053(4) Uani 1 d . . .
H26 H 0.3897 0.2105 0.2475 0.063 Uiso 1 calc R . .
C27 C 0.3307(8) 0.2613(11) 0.1738(9) 0.085(6) Uani 1 d . . .
H27 H 0.3378 0.3118 0.1894 0.102 Uiso 1 calc R . .
C28 C 0.2894(9) 0.2534(13) 0.1169(10) 0.095(7) Uani 1 d . . .
H28 H 0.2689 0.2962 0.0944 0.114 Uiso 1 calc R . .
C29 C 0.2806(8) 0.1794(15) 0.0958(8) 0.089(6) Uani 1 d . . .
H29 H 0.2529 0.1716 0.0574 0.107 Uiso 1 calc R . .
C30 C 0.3112(6) 0.1122(10) 0.1288(6) 0.056(4) Uani 1 d . . .
H30 H 0.3047 0.0619 0.1128 0.067 Uiso 1 calc R . .
C31 C 0.6566(5) 0.0473(9) 0.3088(5) 0.040(3) Uani 1 d . . .
C32 C 0.6583(6) -0.0042(9) 0.3505(5) 0.050(4) Uani 1 d . . .
H32 H 0.6259 -0.0386 0.3417 0.060 Uiso 1 calc R . .
C33 C 0.7052(7) -0.0085(11) 0.4051(7) 0.081(6) Uani 1 d . . .
H33 H 0.7041 -0.0447 0.4324 0.098 Uiso 1 calc R . .
C34 C 0.7533(7) 0.0409(13) 0.4187(7) 0.081(5) Uani 1 d . . .
H34 H 0.7848 0.0396 0.4558 0.098 Uiso 1 calc R . .
C35 C 0.7550(6) 0.0919(11) 0.3781(7) 0.074(5) Uani 1 d . . .
H35 H 0.7885 0.1245 0.3875 0.088 Uiso 1 calc R . .
C36 C 0.7077(6) 0.0969(9) 0.3223(6) 0.061(4) Uani 1 d . . .
H36 H 0.7097 0.1319 0.2946 0.074 Uiso 1 calc R . .
C37 C 0.6156(6) -0.0449(9) 0.2056(5) 0.044(3) Uani 1 d . . .
C38 C 0.6748(6) -0.0557(10) 0.2153(7) 0.070(5) Uani 1 d . . .
H38 H 0.7042 -0.0208 0.2389 0.084 Uiso 1 calc R . .
C39 C 0.6905(7) -0.1183(10) 0.1901(7) 0.075(5) Uani 1 d . . .
H39 H 0.7302 -0.1231 0.1941 0.090 Uiso 1 calc R . .
C40 C 0.6489(8) -0.1737(9) 0.1590(7) 0.073(5) Uani 1 d . . .
H40 H 0.6610 -0.2178 0.1446 0.088 Uiso 1 calc R . .
C41 C 0.5893(8) -0.1642(9) 0.1490(7) 0.066(5) Uani 1 d . . .
H41 H 0.5605 -0.2013 0.1275 0.080 Uiso 1 calc R . .
C42 C 0.5727(7) -0.0993(9) 0.1714(6) 0.062(4) Uani 1 d . . .
H42 H 0.5322 -0.0914 0.1636 0.074 Uiso 1 calc R . .
C43 C 0.6067(5) 0.1247(9) 0.1946(6) 0.043(4) Uani 1 d . . .
C44 C 0.6154(5) 0.2014(8) 0.2174(6) 0.047(4) Uani 1 d . . .
H44 H 0.6191 0.2098 0.2554 0.057 Uiso 1 calc R . .
C45 C 0.6184(6) 0.2627(10) 0.1848(7) 0.067(5) Uani 1 d . . .
H45 H 0.6242 0.3133 0.2002 0.081 Uiso 1 calc R . .
C46 C 0.6127(7) 0.2502(14) 0.1286(8) 0.091(7) Uani 1 d . . .
H46 H 0.6143 0.2926 0.1059 0.109 Uiso 1 calc R . .
C47 C 0.6047(7) 0.1739(12) 0.1053(7) 0.070(5) Uani 1 d . . .
H47 H 0.6017 0.1653 0.0676 0.084 Uiso 1 calc R . .
C48 C 0.6015(6) 0.1127(9) 0.1388(6) 0.058(4) Uani 1 d . . .
H48 H 0.5956 0.0620 0.1236 0.070 Uiso 1 calc R . .
N1 N 0.5883(10) 0.1315(13) 0.4639(7) 0.113(7) Uani 1 d . . .
N2 N 0.4793(5) 0.1461(6) 0.1904(4) 0.035(3) Uani 1 d . . .
N3 N 0.4548(5) 0.1499(9) 0.1314(5) 0.063(4) Uani 1 d . . .
O1 O 0.4584(4) 0.0123(7) 0.1378(4) 0.063(3) Uani 1 d . . .
N4 N 0.4184(7) 0.0747(11) 0.0493(6) 0.090(5) Uani 1 d . . .
O2 O 0.6000(10) 0.1822(11) 0.4993(6) 0.205(11) Uani 1 d . . .
O3 O 0.5922(7) 0.0656(10) 0.4778(5) 0.109(5) Uani 1 d . . .
P1 P 0.39729(14) 0.0439(2) 0.22959(14) 0.0383(8) Uani 1 d . . .
P2 P 0.59458(14) 0.0431(2) 0.23577(13) 0.0368(8) Uani 1 d . . .
Cl Cl 0.51217(15) -0.08312(19) 0.27451(16) 0.0474(9) Uani 1 d . . .
Rh Rh 0.49529(4) 0.04374(7) 0.23054(4) 0.0338(3) Uani 1 d . . .
C1S C 0.3747(17) 0.348(2) 0.0306(15) 0.141(12) Uani 1 d . . .
C2S C 0.4373(13) 0.3470(18) 0.0773(13) 0.224(18) Uani 1 d . . .
H2S1 H 0.4462 0.2960 0.0952 0.336 Uiso 1 calc R . .
H2S2 H 0.4408 0.3858 0.1063 0.336 Uiso 1 calc R . .
H2S3 H 0.4654 0.3589 0.0605 0.336 Uiso 1 calc R . .
N1S N 0.3277(12) 0.344(2) -0.0036(13) 0.165(11) Uani 1 d . . .

loop_
_atom_site_aniso_label
_atom_site_aniso_U_11
_atom_site_aniso_U_22
_atom_site_aniso_U_33
_atom_site_aniso_U_23
_atom_site_aniso_U_13
_atom_site_aniso_U_12
C1 0.026(7) 0.049(9) 0.019(6) 0.010(7) 0.010(5) -0.011(6)
C2 0.049(8) 0.043(8) 0.041(8) 0.009(7) 0.037(7) 0.015(7)
C3 0.069(10) 0.064(12) 0.019(8) 0.001(8) 0.020(7) 0.004(8)
C4 0.090(12) 0.049(10) 0.039(9) -0.004(9) 0.025(8) 0.012(10)
C5 0.057(10) 0.039(10) 0.076(12) 0.015(9) 0.025(9) 0.002(8)
C6 0.027(8) 0.044(9) 0.030(8) 0.009(7) 0.007(6) -0.007(7)
C7 0.038(7) 0.044(9) 0.045(8) 0.011(9) 0.022(7) 0.022(8)
C8 0.035(9) 0.103(17) 0.051(13) -0.021(11) 0.012(8) -0.003(10)
C9 0.097(16) 0.21(3) 0.053(12) -0.033(15) 0.005(11) 0.022(18)
C10 0.17(3) 0.24(4) 0.13(2) -0.11(2) 0.033(19) -0.04(3)
C11 0.113(17) 0.19(3) 0.025(10) 0.014(13) 0.020(10) 0.006(17)
C12 0.092(16) 0.39(5) 0.081(15) 0.05(2) 0.043(13) 0.00(2)
C13 0.059(8) 0.032(8) 0.058(9) 0.001(8) 0.039(7) 0.007(9)
C14 0.068(11) 0.061(11) 0.072(10) 0.017(9) 0.042(9) 0.019(9)
C15 0.098(14) 0.095(15) 0.074(12) 0.033(11) 0.048(11) 0.021(12)
C16 0.143(16) 0.074(13) 0.072(12) 0.019(12) 0.066(12) 0.006(14)
C17 0.135(17) 0.106(17) 0.124(17) 0.041(15) 0.105(15) 0.028(15)
C18 0.104(13) 0.074(13) 0.062(10) 0.016(10) 0.059(10) 0.018(11)
C19 0.038(8) 0.033(8) 0.068(9) 0.012(9) 0.011(7) 0.016(8)
C20 0.054(10) 0.089(14) 0.124(16) -0.077(13) 0.036(11) -0.038(10)
C21 0.065(12) 0.089(15) 0.146(18) -0.080(14) 0.052(12) -0.032(11)
C22 0.045(11) 0.054(11) 0.134(18) -0.026(12) 0.003(11) -0.012(9)
C23 0.076(12) 0.072(13) 0.117(16) -0.012(12) 0.051(12) -0.026(11)
C24 0.051(9) 0.039(10) 0.095(12) 0.002(8) 0.036(8) -0.009(8)
C25 0.028(8) 0.055(10) 0.050(9) 0.014(8) 0.012(7) 0.014(8)
C26 0.048(9) 0.061(11) 0.053(9) 0.011(9) 0.023(8) 0.023(9)
C27 0.086(13) 0.075(14) 0.111(16) 0.043(13) 0.057(12) 0.023(12)
C28 0.087(15) 0.091(18) 0.111(18) 0.059(15) 0.045(13) 0.036(14)
C29 0.062(12) 0.127(19) 0.078(13) 0.030(15) 0.029(10) 0.009(14)
C30 0.055(10) 0.067(12) 0.064(11) -0.001(10) 0.043(9) -0.010(9)
C31 0.046(8) 0.036(8) 0.034(7) -0.012(8) 0.012(6) 0.007(8)
C32 0.041(8) 0.067(10) 0.032(7) 0.000(8) 0.005(7) 0.008(8)
C33 0.063(11) 0.099(15) 0.065(11) 0.031(11) 0.009(9) 0.008(11)
C34 0.056(10) 0.112(15) 0.049(10) 0.007(12) -0.005(8) -0.010(12)
C35 0.042(9) 0.100(14) 0.062(11) -0.006(11) 0.004(9) -0.024(9)
C36 0.055(9) 0.068(11) 0.065(10) -0.026(9) 0.027(8) -0.038(9)
C37 0.052(8) 0.041(8) 0.046(8) -0.005(8) 0.029(7) -0.016(9)
C38 0.047(9) 0.079(13) 0.101(12) -0.036(11) 0.047(9) -0.012(9)
C39 0.059(11) 0.076(13) 0.104(14) -0.020(12) 0.048(10) 0.011(10)
C40 0.100(14) 0.039(10) 0.100(14) -0.016(10) 0.061(12) -0.007(11)
C41 0.074(12) 0.058(11) 0.077(12) -0.027(10) 0.040(10) -0.001(10)
C42 0.050(9) 0.059(11) 0.083(11) -0.031(10) 0.035(9) -0.021(9)
C43 0.023(7) 0.060(10) 0.040(8) -0.010(8) 0.008(6) -0.015(7)
C44 0.042(8) 0.046(10) 0.054(9) 0.009(8) 0.020(7) -0.008(7)
C45 0.053(10) 0.063(11) 0.081(12) 0.021(11) 0.023(9) -0.021(9)
C46 0.058(11) 0.14(2) 0.075(13) 0.061(14) 0.030(10) -0.003(13)
C47 0.074(12) 0.080(13) 0.062(11) 0.011(11) 0.033(9) -0.006(11)
C48 0.067(10) 0.053(11) 0.060(10) 0.007(9) 0.032(9) -0.009(9)
N1 0.179(18) 0.113(16) 0.038(10) 0.010(11) 0.036(11) 0.032(16)
N2 0.043(7) 0.044(8) 0.029(7) 0.032(6) 0.027(6) 0.021(6)
N3 0.047(8) 0.090(12) 0.041(9) 0.022(8) 0.007(7) 0.005(8)
O1 0.049(7) 0.080(8) 0.051(7) -0.026(7) 0.012(5) 0.004(6)
N4 0.096(11) 0.130(16) 0.029(8) -0.027(9) 0.009(8) -0.001(10)
O2 0.38(3) 0.157(17) 0.035(8) -0.021(10) 0.039(12) 0.075(18)
O3 0.134(11) 0.127(14) 0.049(8) 0.035(9) 0.021(7) 0.013(11)
P1 0.0328(19) 0.039(2) 0.044(2) -0.012(2) 0.0179(16) -0.004(2)
P2 0.0354(19) 0.037(2) 0.0388(19) -0.005(2) 0.0161(16) -0.004(2)
Cl 0.041(2) 0.0319(17) 0.067(2) 0.001(2) 0.0198(18) -0.0035(17)
Rh 0.0318(5) 0.0353(6) 0.0341(6) -0.0044(7) 0.0133(4) -0.0018(7)
C1S 0.18(3) 0.14(3) 0.14(3) 0.02(2) 0.10(3) 0.00(3)
C2S 0.19(3) 0.18(3) 0.19(3) -0.03(3) -0.04(2) -0.02(3)
N1S 0.16(2) 0.18(3) 0.18(3) 0.02(2) 0.09(2) -0.01(2)

loop_
_atom_type_symbol
_atom_type_description
_atom_type_scat_dispersion_real
_atom_type_scat_dispersion_imag
_atom_type_scat_source
C C 0.0033 0.0016 'International Tables Vol C Tables 4.2.6.8 and 6.1.1.4'
H H 0.0000 0.0000 'International Tables Vol C Tables 4.2.6.8 and 6.1.1.4'
N N 0.0061 0.0033 'International Tables Vol C Tables 4.2.6.8 and 6.1.1.4'
O O 0.0106 0.0060 'International Tables Vol C Tables 4.2.6.8 and 6.1.1.4'
P P 0.1023 0.0942 'International Tables Vol C Tables 4.2.6.8 and 6.1.1.4'
Cl Cl 0.1484 0.1585 'International Tables Vol C Tables 4.2.6.8 and 6.1.1.4'
Rh Rh -1.1178 0.9187 'International Tables Vol C Tables 4.2.6.8 and 6.1.1.4'

loop_
_geom_angle_atom_site_label_1
_geom_angle_atom_site_label_2
_geom_angle_atom_site_label_3
_geom_angle
_geom_angle_site_symmetry_1
_geom_angle_site_symmetry_3
_geom_angle_publ_flag
C2 C1 C6 118.3(12) . . ?
C2 C1 Rh 131.4(10) . . ?
C6 C1 Rh 110.3(8) . . ?
C1 C2 C3 117.4(12) . . ?
C4 C3 C2 124.1(12) . . ?
C4 C3 N1 118.6(16) . . ?
C2 C3 N1 117.1(15) . . ?
C5 C4 C3 117.1(15) . . ?
C4 C5 C6 123.6(14) . . ?
C5 C6 C1 119.4(11) . . ?
C5 C6 C7 124.6(13) . . ?
C1 C6 C7 115.9(11) . . ?
N2 C7 C6 114.1(11) . . ?
O1 C8 N3 127.9(15) . . ?
O1 C8 N4 119.3(18) . . ?
N3 C8 N4 112.7(19) . . ?
N4 C9 C10 112.1(19) . . ?
N4 C11 C12 112.6(19) . . ?
C14 C13 C18 118.8(13) . . ?
C14 C13 P1 119.2(11) . . ?
C18 C13 P1 121.9(11) . . ?
C13 C14 C15 121.8(15) . . ?
C16 C15 C14 119.1(16) . . ?
C15 C16 C17 117.8(16) . . ?
C18 C17 C16 123.8(18) . . ?
C17 C18 C13 118.5(16) . . ?
C20 C19 C24 116.1(15) . . ?
C20 C19 P1 124.6(12) . . ?
C24 C19 P1 119.3(12) . . ?
C21 C20 C19 124.3(17) . . ?
C22 C21 C20 118.9(17) . . ?
C21 C22 C23 120.7(16) . . ?
C24 C23 C22 119.0(16) . . ?
C23 C24 C19 120.7(16) . . ?
C26 C25 C30 121.6(14) . . ?
C26 C25 P1 119.9(11) . . ?
C30 C25 P1 118.1(13) . . ?
C27 C26 C25 117.7(15) . . ?
C26 C27 C28 125(2) . . ?
C29 C28 C27 115.5(19) . . ?
C28 C29 C30 124.0(18) . . ?
C25 C30 C29 115.9(16) . . ?
C32 C31 C36 117.1(12) . . ?
C32 C31 P2 119.9(11) . . ?
C36 C31 P2 122.5(11) . . ?
C31 C32 C33 123.6(15) . . ?
C34 C33 C32 119.3(16) . . ?
C35 C34 C33 119.7(14) . . ?
C34 C35 C36 121.7(15) . . ?
C35 C36 C31 118.5(15) . . ?
C38 C37 C42 118.9(14) . . ?
C38 C37 P2 119.1(11) . . ?
C42 C37 P2 121.9(10) . . ?
C37 C38 C39 119.7(15) . . ?
C40 C39 C38 121.2(15) . . ?
C39 C40 C41 119.9(15) . . ?
C42 C41 C40 119.0(15) . . ?
C41 C42 C37 121.1(14) . . ?
C48 C43 C44 119.5(14) . . ?
C48 C43 P2 119.8(12) . . ?
C44 C43 P2 120.3(10) . . ?
C45 C44 C43 120.4(15) . . ?
C44 C45 C46 119.7(17) . . ?
C45 C46 C47 120.6(17) . . ?
C48 C47 C46 118.7(16) . . ?
C47 C48 C43 121.0(16) . . ?
O3 N1 O2 120.7(18) . . ?
O3 N1 C3 120(2) . . ?
O2 N1 C3 119(2) . . ?
C7 N2 N3 122.9(11) . . ?
C7 N2 Rh 116.6(8) . . ?
N3 N2 Rh 120.6(10) . . ?
C8 N3 N2 108.8(13) . . ?
C8 O1 Rh 106.3(10) . . ?
C8 N4 C11 124.6(18) . . ?
C8 N4 C9 118.3(18) . . ?
C11 N4 C9 117.0(13) . . ?
C19 P1 C13 101.5(7) . . ?
C19 P1 C25 104.1(6) . . ?
C13 P1 C25 106.6(7) . . ?
C19 P1 Rh 115.6(5) . . ?
C13 P1 Rh 116.3(4) . . ?
C25 P1 Rh 111.6(4) . . ?
C43 P2 C31 106.2(6) . . ?
C43 P2 C37 104.3(6) . . ?
C31 P2 C37 101.0(6) . . ?
C43 P2 Rh 111.4(4) . . ?
C31 P2 Rh 117.0(4) . . ?
C37 P2 Rh 115.6(4) . . ?
N2 Rh C1 83.1(5) . . ?
N2 Rh O1 76.3(5) . . ?
C1 Rh O1 159.4(5) . . ?
N2 Rh P2 90.8(3) . . ?
C1 Rh P2 88.7(3) . . ?
O1 Rh P2 91.0(3) . . ?
N2 Rh P1 90.5(3) . . ?
C1 Rh P1 89.5(3) . . ?
O1 Rh P1 91.2(3) . . ?
P2 Rh P1 177.61(14) . . ?
N2 Rh Cl 177.2(3) . . ?
C1 Rh Cl 99.7(3) . . ?
O1 Rh Cl 100.9(4) . . ?
P2 Rh Cl 89.62(13) . . ?
P1 Rh Cl 89.19(14) . . ?
N1S C1S C2S 177(4) . . ?

loop_
_geom_bond_atom_site_label_1
_geom_bond_atom_site_label_2
_geom_bond_distance
_geom_bond_site_symmetry_2
_geom_bond_publ_flag
C1 C2 1.401(15) . ?
C1 C6 1.442(18) . ?
C1 Rh 1.989(12) . ?
C2 C3 1.409(17) . ?
C3 C4 1.37(2) . ?
C3 N1 1.460(18) . ?
C4 C5 1.351(18) . ?
C5 C6 1.368(18) . ?
C6 C7 1.452(16) . ?
C7 N2 1.328(15) . ?
C8 O1 1.26(2) . ?
C8 N3 1.35(2) . ?
C8 N4 1.384(19) . ?
C9 N4 1.47(2) . ?
C9 C10 1.53(3) . ?
C11 N4 1.43(2) . ?
C11 C12 1.49(2) . ?
C13 C14 1.377(18) . ?
C13 C18 1.401(19) . ?
C13 P1 1.828(12) . ?
C14 C15 1.382(19) . ?
C15 C16 1.38(2) . ?
C16 C17 1.39(2) . ?
C17 C18 1.34(2) . ?
C19 C20 1.360(19) . ?
C19 C24 1.404(18) . ?
C19 P1 1.819(16) . ?
C20 C21 1.35(2) . ?
C21 C22 1.35(2) . ?
C22 C23 1.39(2) . ?
C23 C24 1.38(2) . ?
C25 C26 1.373(19) . ?
C25 C30 1.396(18) . ?
C25 P1 1.840(14) . ?
C26 C27 1.36(2) . ?
C27 C28 1.37(2) . ?
C28 C29 1.35(3) . ?
C29 C30 1.43(2) . ?
C31 C32 1.352(18) . ?
C31 C36 1.421(17) . ?
C31 P2 1.833(11) . ?
C32 C33 1.377(17) . ?
C33 C34 1.36(2) . ?
C34 C35 1.35(2) . ?
C35 C36 1.403(18) . ?
C37 C38 1.367(16) . ?
C37 C42 1.393(17) . ?
C37 P2 1.842(15) . ?
C38 C39 1.37(2) . ?
C39 C40 1.37(2) . ?
C40 C41 1.375(19) . ?
C41 C42 1.373(19) . ?
C43 C48 1.367(17) . ?
C43 C44 1.405(18) . ?
C43 P2 1.828(15) . ?
C44 C45 1.347(18) . ?
C45 C46 1.38(2) . ?
C46 C47 1.40(2) . ?
C47 C48 1.36(2) . ?
N1 O3 1.17(2) . ?
N1 O2 1.19(2) . ?
N2 N3 1.351(14) . ?
N2 Rh 1.968(10) . ?
O1 Rh 2.189(9) . ?
P1 Rh 2.371(3) . ?
P2 Rh 2.361(3) . ?
Cl Rh 2.381(4) . ?
C1S N1S 1.11(3) . ?
C1S C2S 1.49(3) . ?
